data_4115704
loop_
_publ_author_name
'Michael J. Eichberg'
'Rosa L. Dorta'
'Douglas B. Grotjahn'
'Kai Lamottke'
'Martin Schmidt'
'K. Peter C. Vollhardt'

_publ_contact_author_address
;
Department of Chemistry, University of California at Berkeley, and 
the Chemical Sciences Division, Lawrence Berkeley National Laboratory, 
California 94720-1460, USA
;
_publ_contact_author_email ' vollhard@cchem.berkeley.edu '
_publ_contact_author_fax ' (510) 642-0286'
_publ_contact_author_name ' Dr. K. Peter C. Vollhardt'
_publ_contact_author_phone ' (510) 643-5208 '
_publ_section_title
;
 Approaches to the Synthesis of (\+-)-Strychnine via the Cobalt-Mediated
 [2 + 2 + 2] Cycloaddition: Rapid Assembly of a Classic Framework
;
_journal_name_full 'Journal of the American Chemical Society'
_journal_page_first 9324
_journal_page_last 9337
_journal_paper_doi 10.1021/ja016333t
_journal_volume 123
_journal_year 2001
_chemical_formula_moiety 'C21 H21 I N2 O2 '
_chemical_formula_sum 'C21 H21 I N2 O2'
_chemical_formula_weight 460.31
_space_group_IT_number 2
_symmetry_cell_setting triclinic
_symmetry_Int_Tables_number 2
_symmetry_space_group_name_Hall '-P 1'
_symmetry_space_group_name_H-M 'P -1'
_audit_creation_date 'Mon Jun  4 13:49:12 2001'
_audit_creation_method 'by teXsan'
_cell_angle_alpha 66.744(1)
_cell_angle_beta 78.520(2)
_cell_angle_gamma 79.240(2)
_cell_formula_units_Z 2
_cell_length_a 8.9297(2)
_cell_length_b 9.9577(2)
_cell_length_c 11.4947(3)
_cell_measurement_reflns_used 3293
_cell_measurement_temperature 140.2
_cell_measurement_theta_max 51.9
_cell_measurement_theta_min 3.0
_cell_volume 913.61(4)
_computing_cell_refinement 'Bruker SAINT v5.04'
_computing_data_collection 'Bruker SMART v5.052d'
_computing_data_reduction 'Bruker SAINT v5.04'
_computing_publication_material teXsan
_computing_structure_refinement teXsan
_computing_structure_solution SIR92
_diffrn_ambient_temperature 140.2
_diffrn_measurement_device_type 'SMART CCD'
_diffrn_measurement_method \w-scan
_diffrn_orient_matrix_UB_11 0.00000
_diffrn_orient_matrix_UB_12 0.00000
_diffrn_orient_matrix_UB_13 0.00000
_diffrn_orient_matrix_UB_21 0.00000
_diffrn_orient_matrix_UB_22 0.00000
_diffrn_orient_matrix_UB_23 0.00000
_diffrn_orient_matrix_UB_31 0.00000
_diffrn_orient_matrix_UB_32 0.00000
_diffrn_orient_matrix_UB_33 0.00000
_diffrn_radiation_monochromator graphite
_diffrn_radiation_source 'X-ray tube'
_diffrn_radiation_type MoK\a
_diffrn_radiation_wavelength 0.7107
_diffrn_reflns_av_R_equivalents 0.0291
_diffrn_reflns_limit_h_max 10
_diffrn_reflns_limit_h_min 0
_diffrn_reflns_limit_k_max 11
_diffrn_reflns_limit_k_min -11
_diffrn_reflns_limit_l_max 13
_diffrn_reflns_limit_l_min -13
_diffrn_reflns_number 5080
_diffrn_reflns_theta_max 25.94
_diffrn_standards_decay_% 0.00
_diffrn_standards_interval_count 0
_diffrn_standards_number 0
_exptl_absorpt_coefficient_mu 1.771
_exptl_absorpt_correction_T_max 0.89
_exptl_absorpt_correction_T_min 0.59
_exptl_absorpt_correction_type empirical
_exptl_absorpt_process_details 'Blessing, 1995'
_exptl_crystal_colour yellow
_exptl_crystal_density_diffrn 1.673
_exptl_crystal_description plate
_exptl_crystal_F_000 460.00
_exptl_crystal_size_max 0.310
_exptl_crystal_size_mid 0.180
_exptl_crystal_size_min 0.070
_refine_diff_density_max 1.71
_refine_diff_density_min -1.58
_refine_ls_extinction_coef 0.00000
_refine_ls_extinction_method none
_refine_ls_goodness_of_fit_ref 2.014
_refine_ls_hydrogen_treatment constr
_refine_ls_matrix_type full
_refine_ls_number_parameters 235
_refine_ls_number_reflns 2522
_refine_ls_number_restraints 0
_refine_ls_R_factor_all 0.0604
_refine_ls_R_factor_gt 0.0472
_refine_ls_shift/su_max 0.0000
_refine_ls_structure_factor_coef F
_refine_ls_weighting_scheme sigma
_refine_ls_wR_factor_all 0.0535
_refine_ls_wR_factor_gt 0.0514
_refine_ls_wR_factor_ref 0.0514
_reflns_number_gt 2522
_reflns_number_total 3123
_reflns_threshold_expression I>3.00sigma
_cod_data_source_file ja016333t_s2.cif
_cod_data_source_block Isostrychnine_Iodide
_cod_original_sg_symbol_H-M 'P -1 '
_cod_original_formula_sum 'C21 H21 I N2 O2 '
_cod_database_code 4115704

loop_
_symmetry_equiv_pos_as_xyz
'   +x,   +y,   +z'
'   -x,   -y,   -z'

loop_
_atom_site_aniso_label
_atom_site_aniso_U_11
_atom_site_aniso_U_22
_atom_site_aniso_U_33
_atom_site_aniso_U_12
_atom_site_aniso_U_13
_atom_site_aniso_U_23
I(1) 0.0328(3) 0.0274(2) 0.0292(3) -0.0054(2) -0.0196(2) -0.0038(2)
O(1) 0.036(3) 0.035(3) 0.032(3) 0.001(2) -0.025(2) -0.006(2)
O(2) 0.035(3) 0.026(2) 0.051(3) 0.005(2) -0.034(3) -0.002(2)
N(1) 0.023(3) 0.032(3) 0.022(3) 0.000(2) -0.017(2) -0.006(2)
N(2) 0.026(3) 0.021(3) 0.024(3) -0.002(2) -0.020(2) -0.002(2)
C(1) 0.027(4) 0.037(4) 0.021(4) -0.002(3) -0.017(3) 0.001(3)
C(2) 0.031(4) 0.038(4) 0.036(4) -0.010(3) -0.022(3) -0.002(3)
C(3) 0.038(4) 0.029(4) 0.030(4) -0.007(3) -0.018(3) 0.002(3)
C(4) 0.034(4) 0.036(4) 0.024(4) -0.004(3) -0.016(3) -0.005(3)
C(5) 0.020(3) 0.027(3) 0.020(3) 0.000(3) -0.007(3) -0.004(3)
C(6) 0.022(3) 0.030(3) 0.019(3) 0.001(3) -0.013(3) -0.004(3)
C(7) 0.023(3) 0.034(4) 0.020(3) 0.003(3) -0.016(3) -0.010(3)
C(8) 0.028(4) 0.031(4) 0.022(4) 0.001(3) -0.017(3) -0.008(3)
C(9) 0.029(4) 0.034(4) 0.024(4) 0.004(3) -0.018(3) -0.010(3)
C(10) 0.028(4) 0.036(4) 0.023(4) -0.002(3) -0.019(3) -0.009(3)
C(11) 0.028(4) 0.043(4) 0.035(4) -0.007(3) -0.016(3) -0.016(3)
C(12) 0.037(4) 0.020(3) 0.033(4) 0.004(3) -0.024(3) -0.011(3)
C(13) 0.026(4) 0.023(3) 0.039(4) -0.001(3) -0.015(3) -0.012(3)
C(14) 0.028(4) 0.026(4) 0.029(4) -0.001(3) -0.017(3) -0.003(3)
C(15) 0.024(3) 0.022(3) 0.025(4) 0.005(3) -0.018(3) -0.006(3)
C(16) 0.029(4) 0.040(4) 0.026(4) 0.000(3) -0.014(3) -0.013(3)
C(17) 0.022(4) 0.035(4) 0.027(4) 0.002(3) -0.015(3) -0.006(3)
C(18) 0.028(4) 0.026(3) 0.019(3) -0.004(3) -0.015(3) -0.001(3)
C(19) 0.032(4) 0.033(4) 0.016(3) -0.007(3) -0.014(3) -0.006(3)
C(20) 0.024(4) 0.024(3) 0.034(4) -0.003(3) -0.018(3) -0.005(3)
C(21) 0.031(4) 0.029(4) 0.030(4) -0.003(3) -0.021(3) -0.001(3)

loop_
_atom_site_label
_atom_site_fract_x
_atom_site_fract_y
_atom_site_fract_z
_atom_site_U_iso_or_equiv
_atom_site_thermal_displace_type
_atom_site_calc_attached_atom
I(1) -0.38432(6) 0.14784(5) -0.10856(5) 0.0263 Uij ?
O(1) 0.2574(6) -0.2688(5) 0.4904(4) 0.0320 Uij ?
O(2) -0.4971(6) 0.6461(5) -0.3740(5) 0.0346 Uij ?
N(1) 0.1073(6) -0.0663(6) 0.3735(5) 0.0247 Uij ?
N(2) -0.1296(6) 0.2274(5) 0.0198(5) 0.0220 Uij ?
C(1) -0.2281(8) -0.0698(7) 0.2463(6) 0.0265 Uij ?
C(2) -0.2642(8) -0.2120(8) 0.3102(7) 0.0345 Uij ?
C(3) -0.1722(9) -0.3157(7) 0.3996(7) 0.0334 Uij ?
C(4) -0.0443(8) -0.2775(7) 0.4254(6) 0.0307 Uij ?
C(5) -0.0114(7) -0.1337(7) 0.3612(6) 0.0218 Uij ?
C(6) -0.1022(8) -0.0280(7) 0.2719(6) 0.0234 Uij ?
C(7) -0.0419(7) 0.1204(7) 0.2188(6) 0.0230 Uij ?
C(8) 0.0807(8) 0.0951(7) 0.3052(6) 0.0253 Uij ?
C(9) 0.2359(8) -0.1341(7) 0.4301(6) 0.0261 Uij ?
C(10) 0.3499(8) -0.0351(7) 0.4130(6) 0.0274 Uij ?
C(11) 0.3515(8) 0.0986(8) 0.3202(7) 0.0337 Uij ?
C(12) 0.2287(8) 0.1561(7) 0.2405(7) 0.0249 Uij ?
C(13) 0.2479(8) 0.2523(7) 0.1191(7) 0.0271 Uij ?
C(14) 0.1246(8) 0.2911(7) 0.0338(6) 0.0277 Uij ?
C(15) 0.0170(7) 0.1724(7) 0.0750(6) 0.0225 Uij ?
C(16) -0.1707(8) 0.2464(8) 0.2239(7) 0.0306 Uij ?
C(17) -0.2300(8) 0.3072(7) 0.0938(6) 0.0273 Uij ?
C(18) -0.1148(8) 0.3050(7) -0.1176(6) 0.0251 Uij ?
C(19) -0.2656(8) 0.3336(7) -0.1690(6) 0.0228 Uij ?
C(20) -0.3246(8) 0.4619(7) -0.2488(7) 0.0263 Uij ?
C(21) -0.4667(8) 0.4924(7) -0.3100(7) 0.0286 Uij ?
H(1) -0.2893 -0.0006 0.1844 0.0318 Uij y
H(2) -0.3521 -0.2398 0.2942 0.0414 Uij y
H(3) -0.1982 -0.4136 0.4428 0.0401 Uij y
H(4) 0.0182 -0.3476 0.4857 0.0368 Uij y
H(5) 0.0371 0.1380 0.3667 0.0304 Uij y
H(6) 0.4247 -0.0678 0.4699 0.0329 Uij y
H(7) 0.4322 0.1557 0.3063 0.0405 Uij y
H(8) 0.3404 0.2970 0.0862 0.0325 Uij y
H(9) 0.1735 0.3050 -0.0509 0.0333 Uij y
H(10) 0.0646 0.3800 0.0349 0.0333 Uij y
H(11) 0.0681 0.0909 0.0533 0.0270 Uij y
H(12) -0.1305 0.3212 0.2360 0.0367 Uij y
H(13) -0.2510 0.2099 0.2913 0.0367 Uij y
H(14) -0.2238 0.4099 0.0527 0.0327 Uij y
H(15) -0.3339 0.2893 0.1044 0.0327 Uij y
H(16) -0.0425 0.2475 -0.1570 0.0301 Uij y
H(17) -0.0788 0.3967 -0.1380 0.0301 Uij y
H(18) -0.2704 0.5437 -0.2696 0.0316 Uij y
H(19) -0.5509 0.4574 -0.2464 0.0343 Uij y
H(20) -0.4508 0.4449 -0.3694 0.0343 Uij y
H(21) -0.5618 0.6629 -0.4261 0.0465 Uij y

loop_
_atom_type_symbol
_atom_type_oxidation_number
_atom_type_number_in_cell
_atom_type_scat_dispersion_real
_atom_type_scat_dispersion_imag
_atom_type_scat_source
H 0 42 0.000 0.000 'International Tables'
C 0 42 0.003 0.002 'International Tables'
I 0 2 -0.474 1.812 'International Tables'
O 0 4 0.011 0.006 'International Tables'
N 0 4 0.006 0.003 'International Tables'

loop_
_geom_angle_atom_site_label_1
_geom_angle_atom_site_label_2
_geom_angle_atom_site_label_3
_geom_angle
_geom_angle_publ_flag
C21 O2 H21 108.5 yes
C5 N1 C8 110.0(5) yes
C5 N1 C9 127.4(6) yes
C8 N1 C9 122.4(6) yes
C15 N2 C17 107.8(6) yes
C15 N2 C18 115.8(5) yes
C17 N2 C18 114.9(5) yes
C2 C1 C6 119.9(6) yes
C2 C1 H1 120.0 yes
C6 C1 H1 120.1 yes
C1 C2 C3 120.2(8) yes
C1 C2 H2 119.8 yes
C3 C2 H2 119.9 yes
C2 C3 C4 121.0(6) yes
C2 C3 H3 119.3 yes
C4 C3 H3 119.6 yes
C3 C4 C5 117.7(6) yes
C3 C4 H4 121.1 yes
C5 C4 H4 121.2 yes
N1 C5 C4 128.8(6) yes
N1 C5 C6 108.9(5) yes
C4 C5 C6 122.3(7) yes
C1 C6 C5 118.8(6) yes
C1 C6 C7 130.2(5) yes
C5 C6 C7 111.0(6) yes
C6 C7 C8 102.4(5) yes
C6 C7 C15 113.3(7) yes
C6 C7 C16 112.2(5) yes
C8 C7 C15 115.1(5) yes
C8 C7 C16 113.1(7) yes
C15 C7 C16 101.2(5) yes
N1 C8 C7 105.6(6) yes
N1 C8 C12 110.8(5) yes
N1 C8 H5 108.0 yes
C7 C8 C12 116.6(5) yes
C7 C8 H5 107.8 yes
C12 C8 H5 107.7 yes
O1 C9 N1 122.9(7) yes
O1 C9 C10 122.1(6) yes
N1 C9 C10 115.0(5) yes
C9 C10 C11 122.3(7) yes
C9 C10 H6 118.8 yes
C11 C10 H6 118.9 yes
C10 C11 C12 119.6(7) yes
C10 C11 H7 120.3 yes
C12 C11 H7 120.2 yes
C8 C12 C11 113.6(5) yes
C8 C12 C13 123.1(7) yes
C11 C12 C13 123.3(6) yes
C12 C13 C14 121.2(6) yes
C12 C13 H8 119.3 yes
C14 C13 H8 119.4 yes
C13 C14 C15 113.5(5) yes
C13 C14 H9 108.5 yes
C13 C14 H10 108.6 yes
C15 C14 H9 108.3 yes
C15 C14 H10 108.4 yes
H9 C14 H10 109.5 yes
N2 C15 C7 101.3(5) yes
N2 C15 C14 113.2(5) yes
N2 C15 H11 110.0 yes
C7 C15 C14 111.8(7) yes
C7 C15 H11 110.0 yes
C14 C15 H11 110.2 yes
C7 C16 C17 105.5(6) yes
C7 C16 H12 110.4 yes
C7 C16 H13 110.5 yes
C17 C16 H12 110.3 yes
C17 C16 H13 110.6 yes
H12 C16 H13 109.5 yes
N2 C17 C16 105.1(5) yes
N2 C17 H14 110.7 yes
N2 C17 H15 110.5 yes
C16 C17 H14 110.8 yes
C16 C17 H15 110.4 yes
H14 C17 H15 109.3 yes
N2 C18 C19 112.5(5) yes
N2 C18 H16 108.7 yes
N2 C18 H17 108.6 yes
C19 C18 H16 108.7 yes
C19 C18 H17 108.8 yes
H16 C18 H17 109.6 yes
I1 C19 C18 115.0(4) yes
I1 C19 C20 119.3(6) yes
C18 C19 C20 125.7(7) yes
C19 C20 C21 127.5(7) yes
C19 C20 H18 116.3 yes
C21 C20 H18 116.2 yes
O2 C21 C20 108.2(6) yes
O2 C21 H19 109.7 yes
O2 C21 H20 109.8 yes
C20 C21 H19 109.8 yes
C20 C21 H20 109.7 yes
H19 C21 H20 109.7 yes

loop_
_geom_bond_atom_site_label_1
_geom_bond_atom_site_label_2
_geom_bond_distance
_geom_bond_publ_flag
I1 C19 2.110(7) yes
O1 C9 1.240(7) yes
O2 C21 1.412(7) yes
O2 H21 0.862 yes
N1 C5 1.412(10) yes
N1 C8 1.480(8) yes
N1 C9 1.364(9) yes
N2 C15 1.485(9) yes
N2 C17 1.457(9) yes
N2 C18 1.449(8) yes
C1 C2 1.380(10) yes
C1 C6 1.39(1) yes
C1 H1 0.952 yes
C2 C3 1.406(10) yes
C2 H2 0.951 yes
C3 C4 1.39(1) yes
C3 H3 0.952 yes
C4 C5 1.385(9) yes
C4 H4 0.951 yes
C5 C6 1.407(8) yes
C6 C7 1.517(10) yes
C7 C8 1.54(1) yes
C7 C15 1.536(9) yes
C7 C16 1.546(9) yes
C8 C12 1.491(9) yes
C8 H5 0.948 yes
C9 C10 1.48(1) yes
C10 C11 1.338(8) yes
C10 H6 0.951 yes
C11 C12 1.46(1) yes
C11 H7 0.952 yes
C12 C13 1.344(9) yes
C13 C14 1.51(1) yes
C13 H8 0.950 yes
C14 C15 1.532(10) yes
C14 H9 0.951 yes
C14 H10 0.949 yes
C15 H11 0.951 yes
C16 C17 1.54(1) yes
C16 H12 0.951 yes
C16 H13 0.949 yes
C17 H14 0.949 yes
C17 H15 0.953 yes
C18 C19 1.51(1) yes
C18 H16 0.949 yes
C18 H17 0.950 yes
C19 C20 1.329(8) yes
C20 C21 1.50(1) yes
C20 H18 0.951 yes
C21 H19 0.948 yes
C21 H20 0.950 yes
